data_7010049
loop_
_publ_author_name
'Fallis, Ian A.'
'Farley, Richard D.'
'Malik, K. M. Abdul'
'Murphy, Damien M.'
'Smith, Hayley J.'

_publ_section_title
;
 Divalent first-row transition metal complexes of the rigid pendant-arm
 ligand
 1,4,7-tris(2-aminophenyl)-1,4,7-triazacyclononane&#x200A;&#x2020;
;
_journal_issue 20
_journal_name_full 'Journal of the Chemical Society, Dalton Transactions'
_journal_page_first 3632
_journal_paper_doi 10.1039/b005402j
_journal_year 2000
_chemical_formula_moiety '[Ni(C24H30N6)], 2(ClO4)'
_chemical_formula_sum 'C24 H30 Cl2 N6 Ni O8'
_chemical_formula_weight 660.15
_chemical_name_systematic
; 
 ? 
;
_space_group_IT_number 61
_symmetry_cell_setting orthorhombic
_symmetry_space_group_name_Hall '-P 2ac 2ab'
_symmetry_space_group_name_H-M 'P b c a'
_atom_sites_solution_hydrogens geom
_atom_sites_solution_primary direct
_atom_sites_solution_secondary difmap
_audit_creation_method SHELXL-96
_cell_angle_alpha 90.00
_cell_angle_beta 90.00
_cell_angle_gamma 90.00
_cell_formula_units_Z 8
_cell_length_a 14.282(4)
_cell_length_b 13.765(5)
_cell_length_c 28.182(4)
_cell_measurement_reflns_used 25
_cell_measurement_temperature 293(2)
_cell_measurement_theta_max 16
_cell_measurement_theta_min 15
_cell_volume 5540(3)
_computing_cell_refinement 'CAD4 Express (Enraf Nonius (1994)'
_computing_data_collection 'CAD4 Express (Enraf Nonius, 1994)'
_computing_data_reduction 'XCAD4 (Harms & Wocadlo, 1995)'
_computing_molecular_graphics 'ORTEP-3 for Windows (Farrugia, 1997)'
_computing_publication_material 'SHELXL-96 (Sheldrick, 1996)'
_computing_structure_refinement 'SHELXL-96 (Sheldrick, 1996)'
_computing_structure_solution 'SHELXS-96 (Sheldrick, 1990)'
_diffrn_ambient_temperature 293(2)
_diffrn_measurement_device '\k-gepmetry diffractometer'
_diffrn_measurement_device_type 'Enraf Nonius Turbo CAD4'
_diffrn_measurement_method 'non-profiled omega scans'
_diffrn_radiation_monochromator graphite
_diffrn_radiation_source 'Enraf Nonius FR590'
_diffrn_radiation_type MoK\a
_diffrn_radiation_wavelength 0.71073
_diffrn_reflns_av_R_equivalents 0.0650
_diffrn_reflns_av_sigmaI/netI 0.1435
_diffrn_reflns_limit_h_max 17
_diffrn_reflns_limit_h_min 0
_diffrn_reflns_limit_k_max 17
_diffrn_reflns_limit_k_min 0
_diffrn_reflns_limit_l_max 35
_diffrn_reflns_limit_l_min 0
_diffrn_reflns_number 6316
_diffrn_reflns_theta_max 26.30
_diffrn_reflns_theta_min 1.45
_diffrn_standards_decay_% 24
_diffrn_standards_interval_time 120
_diffrn_standards_number 3
_exptl_absorpt_coefficient_mu 0.953
_exptl_absorpt_correction_T_max 0.9917
_exptl_absorpt_correction_T_min 0.5392
_exptl_absorpt_correction_type psi-scan
_exptl_crystal_colour red
_exptl_crystal_density_diffrn 1.583
_exptl_crystal_description prism
_exptl_crystal_F_000 2736
_exptl_crystal_size_max 0.24
_exptl_crystal_size_mid 0.10
_exptl_crystal_size_min 0.08
_refine_diff_density_max 0.638
_refine_diff_density_min -0.503
_refine_diff_density_rms 0.098
_refine_ls_extinction_method none
_refine_ls_goodness_of_fit_all 0.957
_refine_ls_goodness_of_fit_obs 1.204
_refine_ls_hydrogen_treatment 'calculated positions (riding model)'
_refine_ls_matrix_type full
_refine_ls_number_parameters 407
_refine_ls_number_reflns 5618
_refine_ls_number_restraints 80
_refine_ls_restrained_S_all 0.986
_refine_ls_restrained_S_obs 1.259
_refine_ls_R_factor_all 0.1820
_refine_ls_R_factor_obs 0.0672
_refine_ls_shift/esd_max 0.001
_refine_ls_shift/esd_mean 0.000
_refine_ls_structure_factor_coef Fsqd
_refine_ls_weighting_details 'w=1/[\s^2^(Fo^2^)+(0.0900P)^2^+0.0000P] where P=(Fo^2^+2Fc^2^)/3'
_refine_ls_weighting_scheme calc
_refine_ls_wR_factor_all 0.1801
_refine_ls_wR_factor_obs 0.1499
_reflns_number_observed 2657
_reflns_number_total 5618
_reflns_observed_criterion >2sigma(I)
_cod_data_source_file b005402j.txt
_cod_data_source_block (2)
_cod_depositor_comments
;
The following automatic conversions were performed:
'_symmetry_cell_setting' value 'Orthorhombic' changed to 'orthorhombic'
according to '/home/saulius/struct/CIF-dictionaries/cif_core.dic'
dictionary named 'cif_core.dic' version 2.4.1 from 2010-06-29.

Automatic conversion script
Id: cif_fix_enum 1527 2010-12-29 10:47:43Z saulius 

The following automatic conversions were performed:

'_exptl_absorpt_correction_type' tag value 'psi-scans' was replaced
with 'psi-scan' value.

Automatic conversion script
Id: cif_fix_values 1646 2011-03-28 12:23:43Z adriana 

The following automatic conversions were performed:

'_refine_ls_weighting_scheme' value 'calc
w=1/[\s^2^(Fo^2^)+(0.0900P)^2^+0.0000P] where P=(Fo^2^+2Fc^2^)/3' was
changed to 'calc'. New tag '_refine_ls_weighting_details' was
created. The value of the new tag was set to
'w=1/[\s^2^(Fo^2^)+(0.0900P)^2^+0.0000P] where P=(Fo^2^+2Fc^2^)/3'.

Automatic conversion script
Id: cif_fix_values 3143 2015-03-26 13:38:13Z robertas 
;
_cod_original_cell_volume 5540.3(27)
_cod_original_sg_symbol_H-M Pbca
_cod_database_code 7010049

loop_
_symmetry_equiv_pos_as_xyz
'x, y, z'
'-x+1/2, -y, z+1/2'
'-x, y+1/2, -z+1/2'
'x+1/2, -y+1/2, -z'
'-x, -y, -z'
'x-1/2, y, -z-1/2'
'x, -y-1/2, z-1/2'
'-x-1/2, y-1/2, z'

loop_
_atom_site_aniso_label
_atom_site_aniso_U_11
_atom_site_aniso_U_22
_atom_site_aniso_U_33
_atom_site_aniso_U_23
_atom_site_aniso_U_13
_atom_site_aniso_U_12
Ni1 0.0360(4) 0.0316(3) 0.0320(4) 0.0016(3) 0.0003(4) 0.0007(3)
N1 0.037(3) 0.045(3) 0.030(2) -0.003(2) 0.001(2) -0.001(2)
N2 0.049(3) 0.032(2) 0.039(3) 0.006(2) -0.001(3) -0.003(2)
N3 0.044(3) 0.037(3) 0.033(3) 0.001(2) -0.002(2) 0.006(2)
N4 0.035(3) 0.039(3) 0.047(3) 0.002(2) 0.004(3) 0.004(2)
N5 0.049(3) 0.053(3) 0.039(3) 0.001(2) -0.002(3) -0.002(3)
N6 0.045(3) 0.041(3) 0.042(3) 0.003(2) -0.001(3) -0.001(3)
C1 0.058(5) 0.041(3) 0.041(4) 0.004(3) 0.007(3) 0.008(3)
C2 0.063(4) 0.039(3) 0.041(3) 0.007(3) -0.003(4) 0.003(3)
C3 0.063(5) 0.058(4) 0.032(3) 0.011(3) -0.005(3) 0.003(4)
C4 0.054(4) 0.061(4) 0.031(3) 0.004(3) -0.006(3) -0.003(4)
C5 0.038(4) 0.060(4) 0.051(4) -0.009(3) -0.009(3) 0.006(3)
C6 0.041(4) 0.049(4) 0.054(4) -0.003(3) -0.006(3) 0.003(3)
C7 0.043(4) 0.035(3) 0.037(3) -0.002(3) 0.001(3) 0.002(3)
C8 0.056(5) 0.062(4) 0.042(4) -0.006(3) 0.009(4) 0.006(4)
C9 0.108(8) 0.057(4) 0.038(4) -0.010(3) 0.023(5) 0.001(5)
C10 0.106(7) 0.055(4) 0.037(4) -0.002(3) -0.015(5) 0.006(5)
C11 0.076(5) 0.044(4) 0.047(4) -0.002(3) -0.012(4) 0.007(4)
C12 0.050(4) 0.031(3) 0.034(3) 0.002(3) -0.004(3) 0.001(3)
C13 0.053(4) 0.049(4) 0.044(4) -0.005(3) 0.004(4) -0.017(3)
C14 0.082(6) 0.079(5) 0.049(4) -0.007(4) 0.015(5) -0.017(5)
C15 0.101(9) 0.101(7) 0.062(5) -0.016(5) 0.031(5) -0.056(6)
C16 0.061(6) 0.156(10) 0.064(6) -0.033(6) 0.018(5) -0.033(7)
C17 0.049(4) 0.090(5) 0.047(4) -0.013(4) 0.002(4) -0.004(4)
C18 0.046(4) 0.068(4) 0.035(3) 0.000(3) 0.009(3) -0.006(4)
C19 0.044(4) 0.036(3) 0.045(3) -0.001(3) 0.002(3) 0.000(3)
C20 0.053(5) 0.064(4) 0.050(4) -0.008(3) -0.007(4) -0.008(4)
C21 0.076(6) 0.059(4) 0.056(4) -0.017(4) 0.002(4) -0.024(4)
C22 0.088(6) 0.044(4) 0.080(5) -0.004(4) -0.001(5) -0.007(4)
C23 0.067(5) 0.039(3) 0.062(5) 0.003(3) -0.011(4) -0.009(3)
C24 0.040(4) 0.042(3) 0.046(4) 0.005(3) -0.005(3) -0.006(3)
Cl1 0.0795(14) 0.0488(9) 0.0400(9) 0.0043(7) 0.0047(10) 0.0097(9)
O1 0.104(5) 0.180(6) 0.081(4) 0.009(4) 0.012(4) 0.076(5)
O2 0.069(4) 0.116(4) 0.078(3) 0.047(3) -0.016(3) -0.009(3)
O3 0.213(7) 0.085(4) 0.107(5) 0.032(4) -0.003(5) -0.045(5)
O4 0.149(6) 0.083(4) 0.080(4) -0.036(3) 0.004(4) 0.027(4)
Cl2 0.0529(12) 0.0645(11) 0.0724(13) 0.0189(10) 0.0073(11) 0.0087(10)
O5 0.090(6) 0.093(5) 0.123(6) 0.025(5) -0.003(5) -0.031(5)
O6 0.073(6) 0.062(5) 0.097(6) 0.015(5) -0.025(5) 0.009(5)
O7 0.136(9) 0.162(9) 0.087(6) 0.043(6) -0.040(7) -0.032(8)
O8 0.124(8) 0.145(8) 0.155(9) 0.013(7) 0.040(7) 0.087(7)
O5' 0.092(20) 0.075(20) 0.100(20) 0.012(12) -0.003(12) -0.015(12)
O6' 0.088(10) 0.096(9) 0.110(11) -0.002(9) -0.038(9) 0.029(8)
O7' 0.150(14) 0.131(13) 0.122(13) 0.027(10) 0.010(10) 0.010(11)
O8' 0.077(9) 0.084(9) 0.117(10) -0.027(8) 0.025(9) 0.012(8)

loop_
_atom_site_label
_atom_site_type_symbol
_atom_site_fract_x
_atom_site_fract_y
_atom_site_fract_z
_atom_site_U_iso_or_equiv
_atom_site_thermal_displace_type
_atom_site_occupancy
_atom_site_calc_flag
_atom_site_refinement_flags
_atom_site_disorder_group
Ni1 Ni 0.51458(5) 0.22112(5) 0.39519(2) 0.0332(2) Uani 1 d . .
N1 N 0.4204(3) 0.3125(3) 0.43001(16) 0.0372(12) Uani 1 d . .
N2 N 0.5376(4) 0.3408(3) 0.35121(16) 0.0399(12) Uani 1 d . .
N3 N 0.4020(4) 0.1907(3) 0.35066(16) 0.0382(12) Uani 1 d . .
N4 N 0.6004(3) 0.2572(3) 0.45231(16) 0.0402(12) Uani 1 d . .
H4A H 0.6344 0.2053 0.4614 0.048 Uiso 1 calc R .
H4B H 0.6399 0.3053 0.4442 0.048 Uiso 1 calc R .
N5 N 0.6247(4) 0.1611(4) 0.35439(17) 0.0471(13) Uani 1 d . .
H5A H 0.6596 0.1204 0.3720 0.057 Uiso 1 calc R .
H5B H 0.6020 0.1284 0.3293 0.057 Uiso 1 calc R .
N6 N 0.4766(4) 0.0876(3) 0.42467(17) 0.0428(12) Uani 1 d . .
H6A H 0.5274 0.0557 0.4353 0.051 Uiso 1 calc R .
H6B H 0.4366 0.0961 0.4490 0.051 Uiso 1 calc R .
C1 C 0.4268(5) 0.4121(4) 0.4079(2) 0.0469(17) Uani 1 d . .
H1A H 0.4213 0.4611 0.4325 0.056 Uiso 1 calc R .
H1B H 0.3752 0.4209 0.3859 0.056 Uiso 1 calc R .
C2 C 0.5189(5) 0.4255(4) 0.3817(2) 0.0478(16) Uani 1 d . .
H2A H 0.5160 0.4838 0.3624 0.057 Uiso 1 calc R .
H2B H 0.5693 0.4332 0.4045 0.057 Uiso 1 calc R .
C3 C 0.4692(5) 0.3341(5) 0.3104(2) 0.0513(18) Uani 1 d . .
H3A H 0.5007 0.3535 0.2814 0.062 Uiso 1 calc R .
H3B H 0.4183 0.3793 0.3159 0.062 Uiso 1 calc R .
C4 C 0.4289(5) 0.2329(5) 0.3038(2) 0.0487(17) Uani 1 d . .
H4C H 0.3743 0.2362 0.2834 0.058 Uiso 1 calc R .
H4D H 0.4750 0.1915 0.2886 0.058 Uiso 1 calc R .
C5 C 0.3159(5) 0.2387(5) 0.3699(2) 0.0495(17) Uani 1 d . .
H5C H 0.2633 0.1946 0.3671 0.059 Uiso 1 calc R .
H5D H 0.3021 0.2961 0.3512 0.059 Uiso 1 calc R .
C6 C 0.3281(4) 0.2676(5) 0.4214(2) 0.0483(16) Uani 1 d . .
H6C H 0.2792 0.3131 0.4302 0.058 Uiso 1 calc R .
H6D H 0.3216 0.2105 0.4413 0.058 Uiso 1 calc R .
C7 C 0.4486(5) 0.3148(4) 0.4795(2) 0.0384(14) Uani 1 d . .
C8 C 0.3877(5) 0.3434(5) 0.5149(2) 0.0531(18) Uani 1 d . .
H8 H 0.3265 0.3612 0.5077 0.064 Uiso 1 calc R .
C9 C 0.4198(7) 0.3448(5) 0.5617(2) 0.068(2) Uani 1 d . .
H9 H 0.3792 0.3634 0.5859 0.081 Uiso 1 calc R .
C10 C 0.5085(7) 0.3199(5) 0.5726(3) 0.066(2) Uani 1 d . .
H10 H 0.5284 0.3205 0.6040 0.080 Uiso 1 calc R .
C11 C 0.5690(6) 0.2937(4) 0.5374(2) 0.0556(19) Uani 1 d . .
H11 H 0.6309 0.2792 0.5448 0.067 Uiso 1 calc R .
C12 C 0.5391(4) 0.2885(4) 0.4906(2) 0.0381(14) Uani 1 d . .
C13 C 0.6351(5) 0.3325(5) 0.3363(2) 0.0486(17) Uani 1 d . .
C14 C 0.6835(6) 0.4141(6) 0.3205(2) 0.070(2) Uani 1 d . .
H14 H 0.6533 0.4735 0.3171 0.084 Uiso 1 calc R .
C15 C 0.7782(7) 0.4048(8) 0.3099(3) 0.088(3) Uani 1 d . .
H15 H 0.8121 0.4589 0.3001 0.106 Uiso 1 calc R .
C16 C 0.8219(7) 0.3170(9) 0.3136(3) 0.094(3) Uani 1 d . .
H16 H 0.8851 0.3118 0.3063 0.112 Uiso 1 calc R .
C17 C 0.7733(5) 0.2359(6) 0.3283(2) 0.0619(19) Uani 1 d . .
H17 H 0.8033 0.1762 0.3308 0.074 Uiso 1 calc R .
C18 C 0.6801(5) 0.2444(5) 0.3390(2) 0.0497(17) Uani 1 d . .
C19 C 0.3944(4) 0.0852(4) 0.3489(2) 0.0416(15) Uani 1 d . .
C20 C 0.3540(5) 0.0345(5) 0.3120(2) 0.0557(18) Uani 1 d . .
H20 H 0.3266 0.0682 0.2870 0.067 Uiso 1 calc R .
C21 C 0.3539(6) -0.0652(5) 0.3117(3) 0.064(2) Uani 1 d . .
H21 H 0.3269 -0.0986 0.2865 0.076 Uiso 1 calc R .
C22 C 0.3934(6) -0.1157(5) 0.3485(3) 0.071(2) Uani 1 d . .
H22 H 0.3935 -0.1832 0.3478 0.085 Uiso 1 calc R .
C23 C 0.4332(5) -0.0678(4) 0.3865(2) 0.0558(19) Uani 1 d . .
H23 H 0.4599 -0.1023 0.4115 0.067 Uiso 1 calc R .
C24 C 0.4323(4) 0.0342(4) 0.3866(2) 0.0428(15) Uani 1 d . .
Cl1 Cl 0.08638(14) 0.11542(12) 0.28691(6) 0.0561(5) Uani 1 d . .
O1 O -0.0043(5) 0.1387(6) 0.3023(2) 0.122(3) Uani 1 d U .
O2 O 0.1351(4) 0.0705(4) 0.32484(19) 0.0877(18) Uani 1 d U .
O3 O 0.1342(7) 0.1994(5) 0.2731(2) 0.135(3) Uani 1 d U .
O4 O 0.0812(5) 0.0566(4) 0.2469(2) 0.104(2) Uani 1 d U .
Cl2 Cl 0.30366(14) 0.03342(14) 0.52856(7) 0.0633(5) Uani 1 d D .
O5 O 0.3907(5) 0.0818(7) 0.5277(3) 0.102(3) Uani 0.85 d PDU .
O6 O 0.3132(7) -0.0559(5) 0.5516(4) 0.077(3) Uani 0.65 d PDU .
O7 O 0.2696(10) 0.0311(10) 0.4819(3) 0.128(4) Uani 0.65 d PDU .
O8 O 0.2419(9) 0.0880(9) 0.5567(4) 0.141(4) Uani 0.65 d PDU .
O5' O 0.3561(31) 0.1169(23) 0.5180(19) 0.089(18) Uani 0.15 d PDU .
O6' O 0.2139(8) 0.0649(13) 0.5162(8) 0.098(6) Uani 0.35 d PDU .
O7' O 0.2891(20) -0.0088(19) 0.5732(5) 0.134(9) Uani 0.35 d PDU .
O8' O 0.3241(12) -0.0478(10) 0.4995(7) 0.093(5) Uani 0.35 d PDU .

loop_
_atom_type_symbol
_atom_type_description
_atom_type_scat_dispersion_real
_atom_type_scat_dispersion_imag
_atom_type_scat_source
C C 0.0033 0.0016 'International Tables Vol C Tables 4.2.6.8 and 6.1.1.4'
H H 0.0000 0.0000 'International Tables Vol C Tables 4.2.6.8 and 6.1.1.4'
N N 0.0061 0.0033 'International Tables Vol C Tables 4.2.6.8 and 6.1.1.4'
O O 0.0106 0.0060 'International Tables Vol C Tables 4.2.6.8 and 6.1.1.4'
Cl Cl 0.1484 0.1585 'International Tables Vol C Tables 4.2.6.8 and 6.1.1.4'
Ni Ni 0.3393 1.1124 'International Tables Vol C Tables 4.2.6.8 and 6.1.1.4'

loop_
_geom_angle_atom_site_label_1
_geom_angle_atom_site_label_2
_geom_angle_atom_site_label_3
_geom_angle
_geom_angle_site_symmetry_1
_geom_angle_site_symmetry_3
_geom_angle_publ_flag
N3 Ni1 N4 165.46(18) . . ?
N3 Ni1 N1 84.64(18) . . ?
N4 Ni1 N1 82.68(18) . . ?
N3 Ni1 N2 85.56(19) . . ?
N4 Ni1 N2 100.25(19) . . ?
N1 Ni1 N2 84.56(19) . . ?
N3 Ni1 N6 82.09(19) . . ?
N4 Ni1 N6 93.15(19) . . ?
N1 Ni1 N6 100.15(19) . . ?
N2 Ni1 N6 166.28(19) . . ?
N3 Ni1 N5 99.68(19) . . ?
N4 Ni1 N5 94.32(19) . . ?
N1 Ni1 N5 165.89(19) . . ?
N2 Ni1 N5 82.41(19) . . ?
N6 Ni1 N5 93.8(2) . . ?
C7 N1 C6 114.5(5) . . ?
C7 N1 C1 111.1(4) . . ?
C6 N1 C1 111.5(5) . . ?
C7 N1 Ni1 106.6(4) . . ?
C6 N1 Ni1 104.3(3) . . ?
C1 N1 Ni1 108.3(3) . . ?
C13 N2 C2 113.8(5) . . ?
C13 N2 C3 113.1(5) . . ?
C2 N2 C3 112.0(5) . . ?
C13 N2 Ni1 105.1(4) . . ?
C2 N2 Ni1 104.4(3) . . ?
C3 N2 Ni1 107.5(3) . . ?
C19 N3 C4 112.2(5) . . ?
C19 N3 C5 113.0(5) . . ?
C4 N3 C5 111.1(5) . . ?
C19 N3 Ni1 106.1(4) . . ?
C4 N3 Ni1 104.8(4) . . ?
C5 N3 Ni1 109.1(3) . . ?
C12 N4 Ni1 106.8(4) . . ?
C18 N5 Ni1 105.0(4) . . ?
C24 N6 Ni1 105.4(3) . . ?
N1 C1 C2 111.3(5) . . ?
N2 C2 C1 110.1(5) . . ?
N2 C3 C4 113.3(5) . . ?
N3 C4 C3 110.2(5) . . ?
N3 C5 C6 111.6(5) . . ?
N1 C6 C5 111.6(5) . . ?
C12 C7 C8 120.2(6) . . ?
C12 C7 N1 118.2(5) . . ?
C8 C7 N1 121.6(6) . . ?
C7 C8 C9 118.6(7) . . ?
C10 C9 C8 121.3(7) . . ?
C9 C10 C11 119.8(7) . . ?
C10 C11 C12 120.6(7) . . ?
C7 C12 C11 119.4(6) . . ?
C7 C12 N4 118.3(5) . . ?
C11 C12 N4 122.3(6) . . ?
C18 C13 C14 119.8(7) . . ?
C18 C13 N2 120.0(5) . . ?
C14 C13 N2 120.3(6) . . ?
C15 C14 C13 118.5(8) . . ?
C16 C15 C14 120.6(8) . . ?
C15 C16 C17 120.7(8) . . ?
C18 C17 C16 119.1(8) . . ?
C17 C18 C13 121.2(7) . . ?
C17 C18 N5 121.7(7) . . ?
C13 C18 N5 117.1(6) . . ?
C20 C19 C24 119.0(6) . . ?
C20 C19 N3 124.1(6) . . ?
C24 C19 N3 116.9(5) . . ?
C21 C20 C19 120.8(7) . . ?
C22 C21 C20 120.1(7) . . ?
C21 C22 C23 121.0(7) . . ?
C22 C23 C24 118.3(6) . . ?
C19 C24 C23 120.7(6) . . ?
C19 C24 N6 118.9(5) . . ?
C23 C24 N6 120.3(5) . . ?
O4 Cl1 O3 106.4(4) . . ?
O4 Cl1 O1 109.5(5) . . ?
O3 Cl1 O1 110.4(5) . . ?
O4 Cl1 O2 112.5(4) . . ?
O3 Cl1 O2 109.3(4) . . ?
O1 Cl1 O2 108.7(4) . . ?
O6 Cl2 O6' 118.6(10) . . ?
O6 Cl2 O7' 39.9(10) . . ?
O6' Cl2 O7' 102.5(15) . . ?
O6 Cl2 O7 116.7(7) . . ?
O6' Cl2 O7 57.0(9) . . ?
O7' Cl2 O7 141.3(13) . . ?
O6 Cl2 O5' 140.1(22) . . ?
O6' Cl2 O5' 100.5(23) . . ?
O7' Cl2 O5' 127.5(26) . . ?
O7 Cl2 O5' 90.3(23) . . ?
O6 Cl2 O8 105.6(7) . . ?
O6' Cl2 O8 53.0(9) . . ?
O7' Cl2 O8 67.7(12) . . ?
O7 Cl2 O8 108.9(9) . . ?
O5' Cl2 O8 91.0(23) . . ?
O6 Cl2 O5 109.7(6) . . ?
O6' Cl2 O5 131.1(9) . . ?
O7' Cl2 O5 110.0(13) . . ?
O7 Cl2 O5 107.4(7) . . ?
O5' Cl2 O5 30.6(20) . . ?
O8 Cl2 O5 108.2(8) . . ?
O6 Cl2 O8' 63.4(9) . . ?
O6' Cl2 O8' 106.8(11) . . ?
O7' Cl2 O8' 102.8(14) . . ?
O7 Cl2 O8' 60.8(9) . . ?
O5' Cl2 O8' 114.5(24) . . ?
O8 Cl2 O8' 151.4(10) . . ?
O5 Cl2 O8' 100.4(8) . . ?
O5' O5 Cl2 74.1(11) . . ?
O7' O6 Cl2 70.4(6) . . ?
O7' O6 O8' 128.4(10) . . ?
Cl2 O6 O8' 58.9(5) . . ?
O6' O7 Cl2 61.3(5) . . ?
O6' O7 O8' 109.7(10) . . ?
Cl2 O7 O8' 60.1(5) . . ?
O6' O8 Cl2 63.2(5) . . ?
O6' O8 O7' 101.2(13) . . ?
Cl2 O8 O7' 56.1(6) . . ?
O5 O5' Cl2 75.2(11) . . ?
O8 O6' O7 124.0(8) . . ?
O8 O6' Cl2 63.7(5) . . ?
O7 O6' Cl2 61.7(5) . . ?
O6 O7' Cl2 69.7(6) . . ?
O6 O7' O8 122.9(10) . . ?
Cl2 O7' O8 56.2(6) . . ?
Cl2 O8' O7 59.2(5) . . ?
Cl2 O8' O6 57.6(5) . . ?
O7 O8' O6 110.2(8) . . ?

loop_
_geom_bond_atom_site_label_1
_geom_bond_atom_site_label_2
_geom_bond_distance
_geom_bond_site_symmetry_2
_geom_bond_publ_flag
Ni1 N3 2.0826(49) . ?
Ni1 N4 2.0833(48) . ?
Ni1 N1 2.0870(46) . ?
Ni1 N2 2.0875(44) . ?
Ni1 N6 2.0885(46) . ?
Ni1 N5 2.1164(52) . ?
N1 C7 1.4534(70) . ?
N1 C6 1.4757(74) . ?
N1 C1 1.5087(71) . ?
N2 C13 1.4579(83) . ?
N2 C2 1.4740(73) . ?
N2 C3 1.5115(75) . ?
N3 C19 1.4570(71) . ?
N3 C4 1.4936(70) . ?
N3 C5 1.4961(76) . ?
N4 C12 1.4557(71) . ?
N5 C18 1.4592(78) . ?
N6 C24 1.4472(74) . ?
C1 C2 1.5188(91) . ?
C3 C4 1.5186(88) . ?
C5 C6 1.5173(83) . ?
C7 C12 1.3782(86) . ?
C7 C8 1.3796(82) . ?
C8 C9 1.3982(93) . ?
C9 C10 1.3473(109) . ?
C10 C11 1.3648(100) . ?
C11 C12 1.3868(80) . ?
C13 C18 1.3745(89) . ?
C13 C14 1.3927(96) . ?
C14 C15 1.3905(123) . ?
C15 C16 1.3641(129) . ?
C16 C17 1.3765(115) . ?
C17 C18 1.3698(92) . ?
C19 C20 1.3792(83) . ?
C19 C24 1.3818(80) . ?
C20 C21 1.3725(96) . ?
C21 C22 1.3686(101) . ?
C22 C23 1.3804(94) . ?
C23 C24 1.4051(83) . ?
Cl1 O4 1.3891(51) . ?
Cl1 O3 1.3978(64) . ?
Cl1 O1 1.4025(65) . ?
Cl1 O2 1.4175(50) . ?
Cl2 O6 1.3961(51) . ?
Cl2 O6' 1.3972(62) . ?
Cl2 O7' 1.4023(64) . ?
Cl2 O7 1.4029(55) . ?
Cl2 O5' 1.4035(66) . ?
Cl2 O8 1.4038(56) . ?
Cl2 O5 1.4107(50) . ?
Cl2 O8' 1.4160(62) . ?
O5 O5' 0.7433(479) . ?
O6 O7' 0.9542(231) . ?
O6 O8' 1.4786(188) . ?
O7 O6' 1.3359(199) . ?
O7 O8' 1.4256(196) . ?
O8 O6' 1.2508(195) . ?
O8 O7' 1.5639(249) . ?
